data_7050396
loop_
_publ_author_name
'Morise, Xavier'
'Green, Malcolm L. H.'
'Braunstein, Pierre'
'Rees, Leigh H.'
'Vei, Ino C.'

_publ_section_title
;
 Monocyclopentadienyl complexes of niobium, tantalum and tungsten
 containing heterodifunctional P,O ligands
;
_journal_issue 1
_journal_name_full 'New Journal of Chemistry'
_journal_page_first 32
_journal_page_last 38
_journal_paper_doi 10.1039/b202983a
_journal_volume 27
_journal_year 2003
_chemical_formula_moiety ' C30 H31 Cl3 O1 P1 Ta1 '
_chemical_formula_sum 'C30 H31 Cl3 O P Ta'
_chemical_formula_weight 725.86
_chemical_melting_point ?
_space_group_IT_number 148
_symmetry_cell_setting trigonal
_symmetry_space_group_name_Hall '-R 3'
_symmetry_space_group_name_H-M 'R -3 :H'
_atom_sites_solution_hydrogens geom
_atom_sites_solution_primary direct
_audit_creation_method CRYSTALS_ver_12-03-99
_cell_angle_alpha 90
_cell_angle_beta 90
_cell_angle_gamma 120
_cell_formula_units_Z 18
_cell_length_a 42.5519(5)
_cell_length_b 42.5519(5)
_cell_length_c 8.7407(5)
_cell_measurement_reflns_used 6889
_cell_measurement_temperature 150
_cell_measurement_theta_max 28
_cell_measurement_theta_min 5
_cell_volume 13706.1(8)
_computing_cell_refinement
;
Denzo/Scalepack (Otwinowski & Minor, 1996)
;
_computing_data_collection 'COLLECT (Nonius BV, 1997)'
_computing_data_reduction
;
Denzo/Scalepack (Otwinowski & Minor, 1996)
;
_computing_molecular_graphics 'CAMERON (Watkin et al 1996)'
_computing_publication_material 'CRYSTALS (Watkin et al 2001)'
_computing_structure_refinement 'CRYSTALS (Watkin et al 2001)'
_computing_structure_solution 'SIR92 (Altomare et al, 1994)'
_diffrn_ambient_temperature 150
_diffrn_measured_fraction_theta_max 0.994
_diffrn_measurement_device_type 'Enraf Nonius Kappa CCD'
_diffrn_measurement_method \w
_diffrn_radiation_monochromator graphite
_diffrn_radiation_type 'Mo K\a'
_diffrn_radiation_wavelength 0.71073
_diffrn_reflns_av_R_equivalents 0.00
_diffrn_reflns_limit_h_max 55
_diffrn_reflns_limit_h_min -55
_diffrn_reflns_limit_k_max 55
_diffrn_reflns_limit_k_min -55
_diffrn_reflns_limit_l_max 11
_diffrn_reflns_limit_l_min -11
_diffrn_reflns_number 6943
_diffrn_reflns_theta_max 27.49
_diffrn_reflns_theta_min 5.16
_diffrn_standards_decay_% 0.00
_diffrn_standards_interval_count 0
_diffrn_standards_interval_time 0
_diffrn_standards_number 0
_exptl_absorpt_coefficient_mu 3.945
_exptl_absorpt_correction_T_max 0.85
_exptl_absorpt_correction_T_min 0.79
_exptl_absorpt_correction_type multi-scan
_exptl_absorpt_process_details
;
Denzo/Scalepack (Otwinowski & Minor, 1996)
;
_exptl_crystal_colour yellow
_exptl_crystal_density_diffrn 1.583
_exptl_crystal_density_meas ?
_exptl_crystal_description plate
_exptl_crystal_F_000 6431.330
_exptl_crystal_size_max 0.10
_exptl_crystal_size_mid 0.06
_exptl_crystal_size_min 0.04
_refine_diff_density_max 2.34
_refine_diff_density_min -0.67
_refine_ls_extinction_method None
_refine_ls_goodness_of_fit_ref 1.0695
_refine_ls_hydrogen_treatment noref
_refine_ls_matrix_type full
_refine_ls_number_parameters 325
_refine_ls_number_reflns 5794
_refine_ls_R_factor_gt 0.0281
_refine_ls_shift/su_max 0.007337
_refine_ls_structure_factor_coef F
_refine_ls_weighting_details
;
Chebychev polynomial with 3 parameters, Carruthers & Watkin , 1979, 
1.81    -.961     1.15    
;
_refine_ls_weighting_scheme calc
_refine_ls_wR_factor_ref 0.0298
_reflns_limit_h_max 26
_reflns_limit_h_min -55
_reflns_limit_k_max 55
_reflns_limit_k_min 0
_reflns_limit_l_max 11
_reflns_limit_l_min 0
_reflns_number_gt 5794
_reflns_number_total 6943
_reflns_threshold_expression >3.00\s(I)
_cod_data_source_file b202983a.txt
_cod_data_source_block CRYSTALS_cif_1
_cod_depositor_comments
;
The following automatic conversions were performed:
'_symmetry_cell_setting' value 'Trigonal ' changed to 'trigonal' according
to '/home/adriana/struct/CIF-dictionaries/cif_core.dic' dictionary named
'cif_core.dic' version 2.4.1 from 2010-06-29.

Automatic conversion script
Id: cif_fix_enum 1555 2011-01-17 13:19:09Z saulius 

The following automatic conversions were performed:

'_chemical_melting_point' value 'not measured' was changed to '?' -
the value is undefined or not given.

Automatic conversion script
Id: cif_fix_values 1569 2011-02-09 13:29:24Z adriana 
;
_cod_original_cell_volume 13706.1
_cod_original_sg_symbol_H-M 'R -3 '
_cod_original_formula_sum ' C30 H31 Cl3 O1 P1 Ta1 '
_cod_database_code 7050396

loop_
_symmetry_equiv_pos_as_xyz
x,y,z
-x,-y,-z
x+1/3,y+2/3,z+2/3
-x+1/3,-y+2/3,-z+2/3
x+2/3,y+1/3,z+1/3
-x+2/3,-y+1/3,-z+1/3
-y,x-y,z
y,-x+y,-z
-y+1/3,x-y+2/3,z+2/3
y+1/3,-x+y+2/3,-z+2/3
-y+2/3,x-y+1/3,z+1/3
y+2/3,-x+y+1/3,-z+1/3
-x+y,-x,z
x-y,x,-z
-x+y+1/3,-x+2/3,z+2/3
x-y+1/3,x+2/3,-z+2/3
-x+y+2/3,-x+1/3,z+1/3
x-y+2/3,x+1/3,-z+1/3

loop_
_atom_site_label
_atom_site_type_symbol
_atom_site_fract_x
_atom_site_fract_y
_atom_site_fract_z
_atom_site_U_iso_or_equiv
_atom_site_occupancy
_atom_site_adp_type
TA1 TA 0.638603(4) 0.114287(4) 0.333868(14) 0.0182 1.0000 Uani
CL1 CL 0.67402(2) 0.12793(2) 0.10143(9) 0.0266 1.0000 Uani
CL2 CL 0.65163(3) 0.06700(3) 0.3886(1) 0.0323 1.0000 Uani
CL3 CL 0.58220(2) 0.08191(2) 0.4681(1) 0.0293 1.0000 Uani
O1 O 0.61319(6) 0.13561(7) 0.2127(3) 0.0234 1.0000 Uani
P1 P 0.59500(2) 0.06208(2) 0.1418(1) 0.0216 1.0000 Uani
C1 C 0.57593(9) 0.0861(1) 0.0525(4) 0.0253 1.0000 Uani
C2 C 0.58924(9) 0.12081(9) 0.0979(4) 0.0221 1.0000 Uani
C3 C 0.5789(1) 0.1459(1) 0.0235(4) 0.0257 1.0000 Uani
C4 C 0.55185(12) 0.13395(12) -0.0869(5) 0.0370 1.0000 Uani
C5 C 0.54374(13) 0.15783(15) -0.1610(5) 0.0438 1.0000 Uani
C6 C 0.56249(15) 0.19400(15) -0.1257(6) 0.0504 1.0000 Uani
C7 C 0.58946(18) 0.20664(15) -0.0160(7) 0.0626 1.0000 Uani
C8 C 0.59771(14) 0.18273(12) 0.0585(5) 0.0459 1.0000 Uani
C9 C 0.6108(1) 0.0441(1) -0.0117(4) 0.0269 1.0000 Uani
C10 C 0.64336(11) 0.04371(11) -0.0050(5) 0.0317 1.0000 Uani
C11 C 0.65281(12) 0.02842(11) -0.1245(6) 0.0402 1.0000 Uani
C12 C 0.63079(14) 0.01439(12) -0.2521(5) 0.0443 1.0000 Uani
C13 C 0.59838(15) 0.01474(14) -0.2597(5) 0.0491 1.0000 Uani
C14 C 0.58848(13) 0.02930(13) -0.1394(5) 0.0421 1.0000 Uani
C15 C 0.55806(9) 0.02009(9) 0.2185(4) 0.0249 1.0000 Uani
C16 C 0.56475(11) -0.00794(11) 0.2544(5) 0.0346 1.0000 Uani
C17 C 0.53776(13) -0.03975(12) 0.3206(5) 0.0413 1.0000 Uani
C18 C 0.50389(11) -0.04375(11) 0.3507(5) 0.0362 1.0000 Uani
C19 C 0.4972(1) -0.01590(11) 0.3156(4) 0.0326 1.0000 Uani
C20 C 0.5241(1) 0.01580(11) 0.2483(4) 0.0293 1.0000 Uani
C21 C 0.6997(1) 0.16101(12) 0.4258(5) 0.0351 1.0000 Uani
C22 C 0.68306(11) 0.13887(12) 0.5552(5) 0.0352 1.0000 Uani
C23 C 0.6527(1) 0.14226(11) 0.5944(4) 0.0306 1.0000 Uani
C24 C 0.6505(1) 0.1665(1) 0.4904(4) 0.0281 1.0000 Uani
C25 C 0.6800(1) 0.1784(1) 0.3854(4) 0.0310 1.0000 Uani
C26 C 0.73496(12) 0.16782(17) 0.3584(6) 0.0623 1.0000 Uani
C27 C 0.69713(16) 0.11881(16) 0.6475(6) 0.0586 1.0000 Uani
C29 C 0.62390(13) 0.17972(14) 0.4999(6) 0.0463 1.0000 Uani
C28 C 0.63040(13) 0.12747(14) 0.7360(5) 0.0470 1.0000 Uani
C30 C 0.69028(15) 0.20703(13) 0.2644(5) 0.0508 1.0000 Uani
H11 H 0.5565 0.0747 -0.0268 0.0312 1.0000 Uiso
H41 H 0.5379 0.1076 -0.1136 0.0460 1.0000 Uiso
H51 H 0.5242 0.1486 -0.2402 0.0582 1.0000 Uiso
H61 H 0.5567 0.2113 -0.1792 0.0678 1.0000 Uiso
H71 H 0.6031 0.2331 0.0101 0.0780 1.0000 Uiso
H81 H 0.6173 0.1921 0.1377 0.0572 1.0000 Uiso
H101 H 0.6598 0.0543 0.0852 0.0386 1.0000 Uiso
H111 H 0.6758 0.0275 -0.1181 0.0492 1.0000 Uiso
H121 H 0.6382 0.0041 -0.3384 0.0523 1.0000 Uiso
H131 H 0.5823 0.0046 -0.3512 0.0593 1.0000 Uiso
H141 H 0.5649 0.0292 -0.1444 0.0524 1.0000 Uiso
H161 H 0.5891 -0.0051 0.2325 0.0429 1.0000 Uiso
H171 H 0.5427 -0.0598 0.3465 0.0505 1.0000 Uiso
H181 H 0.4844 -0.0667 0.3976 0.0384 1.0000 Uiso
H191 H 0.4729 -0.0186 0.3387 0.0350 1.0000 Uiso
H201 H 0.5189 0.0356 0.2211 0.0348 1.0000 Uiso
H261 H 0.7411 0.1843 0.2679 0.0667 1.0000 Uiso
H262 H 0.7546 0.1795 0.4368 0.0667 1.0000 Uiso
H263 H 0.7327 0.1443 0.3254 0.0667 1.0000 Uiso
H271 H 0.6798 0.1054 0.7323 0.0751 1.0000 Uiso
H272 H 0.7213 0.1365 0.6916 0.0751 1.0000 Uiso
H273 H 0.6997 0.1012 0.5802 0.0751 1.0000 Uiso
H291 H 0.6280 0.1966 0.4127 0.0602 1.0000 Uiso
H292 H 0.6273 0.1928 0.5988 0.0602 1.0000 Uiso
H293 H 0.5986 0.1586 0.4944 0.0602 1.0000 Uiso
H281 H 0.6105 0.1336 0.7362 0.0479 1.0000 Uiso
H282 H 0.6461 0.1384 0.8279 0.0479 1.0000 Uiso
H283 H 0.6196 0.1005 0.7386 0.0479 1.0000 Uiso
H301 H 0.6715 0.2146 0.2597 0.0521 1.0000 Uiso
H302 H 0.7144 0.2285 0.2902 0.0521 1.0000 Uiso
H303 H 0.6918 0.1970 0.1630 0.0521 1.0000 Uiso

loop_
_atom_site_aniso_label
_atom_site_aniso_U_11
_atom_site_aniso_U_22
_atom_site_aniso_U_33
_atom_site_aniso_U_23
_atom_site_aniso_U_13
_atom_site_aniso_U_12
Ta1 0.01421(7) 0.02363(8) 0.01560(7) 0.00281(5) 0.00120(5) 0.00870(5)
Cl1 0.0211(4) 0.0324(4) 0.0216(4) 0.0024(3) 0.0051(3) 0.0099(3)
Cl2 0.0360(5) 0.0372(5) 0.0302(4) 0.0029(4) -0.0057(4) 0.0231(4)
Cl3 0.0208(4) 0.0341(4) 0.0240(4) 0.0007(3) 0.0052(3) 0.0069(3)
O1 0.0228(11) 0.0275(12) 0.0208(11) 0.0009(9) -0.0015(9) 0.013(1)
P1 0.0195(4) 0.0248(4) 0.0207(4) 0.0026(3) 0.0015(3) 0.0112(3)
C1 0.0248(16) 0.0321(18) 0.0211(16) 0.0033(13) 0.0002(13) 0.0158(15)
C2 0.0182(15) 0.0290(17) 0.0201(15) 0.0057(12) 0.0045(12) 0.0125(13)
C3 0.0259(16) 0.0320(18) 0.0229(16) 0.0055(13) 0.0056(13) 0.0172(15)
C4 0.037(2) 0.043(2) 0.035(2) 0.0013(17) -0.0059(16) 0.0231(19)
C5 0.045(2) 0.064(3) 0.036(2) 0.011(2) -0.0041(18) 0.038(2)
C6 0.066(3) 0.060(3) 0.044(3) 0.017(2) 0.000(2) 0.045(3)
C7 0.084(4) 0.039(3) 0.071(4) 0.004(2) -0.023(3) 0.036(3)
C8 0.062(3) 0.037(2) 0.044(2) -0.0006(18) -0.016(2) 0.029(2)
C9 0.0255(17) 0.0239(16) 0.0301(18) 0.0050(14) 0.0074(14) 0.0115(14)
C10 0.0299(18) 0.0309(19) 0.036(2) 0.0009(15) 0.0068(15) 0.0163(16)
C11 0.038(2) 0.0285(19) 0.056(3) 0.0048(18) 0.0179(19) 0.0184(17)
C12 0.058(3) 0.034(2) 0.038(2) -0.0008(17) 0.017(2) 0.021(2)
C13 0.064(3) 0.050(3) 0.034(2) -0.0105(19) -0.002(2) 0.029(2)
C14 0.045(2) 0.052(3) 0.034(2) -0.0089(19) -0.0030(18) 0.028(2)
C15 0.0239(16) 0.0249(16) 0.0221(16) 0.0021(13) 0.0018(12) 0.0093(14)
C16 0.034(2) 0.035(2) 0.039(2) 0.0085(16) 0.0114(16) 0.0198(17)
C17 0.050(3) 0.031(2) 0.046(2) 0.0097(17) 0.0093(19) 0.0217(19)
C18 0.034(2) 0.0284(19) 0.034(2) 0.0043(15) 0.0046(16) 0.0062(16)
C19 0.0181(16) 0.038(2) 0.0317(19) 0.0025(16) 0.0004(14) 0.0061(15)
C20 0.0233(17) 0.0339(19) 0.0297(18) 0.0040(15) 0.0011(14) 0.0134(15)
C21 0.0213(17) 0.042(2) 0.036(2) -0.0112(17) -0.0025(15) 0.0107(16)
C22 0.0270(18) 0.041(2) 0.034(2) -0.0074(16) -0.0117(15) 0.0145(17)
C23 0.0285(18) 0.0355(19) 0.0175(16) -0.0005(14) -0.0035(13) 0.0083(15)
C24 0.0244(17) 0.0340(19) 0.0230(16) -0.0050(14) -0.0031(13) 0.0125(15)
C25 0.0300(18) 0.0272(18) 0.0234(17) -0.0013(14) 0.0017(14) 0.0050(15)
C26 0.0186(19) 0.087(4) 0.061(3) -0.039(3) -0.0019(19) 0.011(2)
C27 0.067(3) 0.064(3) 0.057(3) -0.019(3) -0.041(3) 0.042(3)
C29 0.045(2) 0.058(3) 0.047(3) -0.017(2) -0.012(2) 0.035(2)
C28 0.039(2) 0.058(3) 0.0230(19) 0.0007(18) 0.0015(16) 0.008(2)
C30 0.064(3) 0.033(2) 0.033(2) 0.0041(17) 0.007(2) 0.008(2)

loop_
_atom_type_symbol
_atom_type_scat_dispersion_real
_atom_type_scat_dispersion_imag
_atom_type_scat_Cromer_Mann_a1
_atom_type_scat_Cromer_Mann_b1
_atom_type_scat_Cromer_Mann_a2
_atom_type_scat_Cromer_Mann_b2
_atom_type_scat_Cromer_Mann_a3
_atom_type_scat_Cromer_Mann_b3
_atom_type_scat_Cromer_Mann_a4
_atom_type_scat_Cromer_Mann_b4
_atom_type_scat_Cromer_Mann_c
_atom_type_scat_source
'C   ' 0.0020 0.0020 2.3100 20.8439 1.0200 10.2075 1.5886 0.5687 0.8650 51.6512 0.2156 International_Tables_Vol_IV_Table_2.2B
'H   ' 0.0000 0.0000 0.4930 10.5109 0.3229 26.1257 0.1402 3.1424 0.0408 57.7997 0.0030 International_Tables_Vol_IV_Table_2.2B
'Cl  ' 0.1320 0.1590 11.4604 0.0104 7.1964 1.1662 6.2556 18.5194 1.6455 47.7784 -9.5574 International_Tables_Vol_IV_Table_2.2B
'O   ' 0.0080 0.0060 3.0485 13.2771 2.2868 5.7011 1.5463 0.3239 0.8670 32.9089 0.2508 International_Tables_Vol_IV_Table_2.2B
'P   ' 0.0900 0.0950 6.4345 1.9067 4.1791 27.1570 1.7800 0.5260 1.4908 68.1645 1.1149 International_Tables_Vol_IV_Table_2.2B
'Ta  ' -1.2580 6.5230 29.2024 1.7733 15.2293 9.3705 14.5135 0.2960 4.7649 63.3644 9.2435 International_Tables_Vol_IV_Table_2.2B

loop_
_geom_angle_atom_site_label_1
_geom_angle_site_symmetry_1
_geom_angle_atom_site_label_2
_geom_angle_site_symmetry_2
_geom_angle_atom_site_label_3
_geom_angle_site_symmetry_3
_geom_angle
_geom_angle_publ_flag
Cl1 . Ta1 . Cl2 . 89.49(3) yes
Cl1 . Ta1 . Cl3 . 150.95(3) yes
Cl2 . Ta1 . Cl3 . 90.31(3) yes
Cl1 . Ta1 . O1 . 82.04(7) yes
Cl2 . Ta1 . O1 . 152.12(7) yes
Cl3 . Ta1 . O1 . 84.70(7) yes
Cl1 . Ta1 . P1 . 76.19(3) yes
Cl2 . Ta1 . P1 . 77.37(3) yes
Cl3 . Ta1 . P1 . 75.43(3) yes
O1 . Ta1 . P1 . 74.83(7) yes
Cl1 . Ta1 . C21 . 78.63(9) yes
Cl2 . Ta1 . C21 . 91.07(11) yes
Cl3 . Ta1 . C21 . 130.42(9) yes
O1 . Ta1 . C21 . 112.95(13) yes
P1 . Ta1 . C21 . 152.28(9) yes
Cl1 . Ta1 . C24 . 115.61(9) yes
Cl2 . Ta1 . C24 . 128.75(9) yes
Cl3 . Ta1 . C24 . 86.60(9) yes
O1 . Ta1 . C24 . 78.40(11) yes
P1 . Ta1 . C24 . 148.85(9) yes
Cl1 . Ta1 . C25 . 82.65(9) yes
Cl2 . Ta1 . C25 . 124.4(1) yes
Cl3 . Ta1 . C25 . 120.58(9) yes
O1 . Ta1 . C25 . 80.99(12) yes
P1 . Ta1 . C25 . 149.68(9) yes
C21 . Ta1 . C24 . 55.44(13) yes
C21 . Ta1 . C25 . 33.35(14) yes
C24 . Ta1 . C25 . 34.06(12) yes
Ta1 . O1 . C2 . 129.2(2) yes
Ta1 . P1 . C1 . 97.19(12) yes
Ta1 . P1 . C9 . 124.24(12) yes
C1 . P1 . C9 . 106.72(17) yes
Ta1 . P1 . C15 . 119.18(11) yes
C1 . P1 . C15 . 108.01(17) yes
C9 . P1 . C15 . 100.25(16) yes
P1 . C1 . C2 . 116.0(3) yes
P1 . C1 . H11 . 121.987 no
C2 . C1 . H11 . 121.986 no
O1 . C2 . C1 . 122.6(3) yes
O1 . C2 . C3 . 114.6(3) yes
C1 . C2 . C3 . 122.8(3) yes
C2 . C3 . C4 . 121.9(3) yes
C2 . C3 . C8 . 120.0(3) yes
C4 . C3 . C8 . 118.1(4) yes
C3 . C4 . C5 . 121.4(4) yes
C3 . C4 . H41 . 119.324 no
C5 . C4 . H41 . 119.324 no
C4 . C5 . C6 . 120.0(4) yes
C4 . C5 . H51 . 119.978 no
C6 . C5 . H51 . 119.979 no
C5 . C6 . C7 . 119.8(4) yes
C5 . C6 . H61 . 120.075 no
C7 . C6 . H61 . 120.076 no
C6 . C7 . C8 . 120.3(5) yes
C6 . C7 . H71 . 119.871 no
C8 . C7 . H71 . 119.871 no
C3 . C8 . C7 . 120.4(4) yes
C3 . C8 . H81 . 119.789 no
C7 . C8 . H81 . 119.790 no
P1 . C9 . C10 . 123.3(3) yes
P1 . C9 . C14 . 117.7(3) yes
C10 . C9 . C14 . 119.0(4) yes
C9 . C10 . C11 . 119.7(4) yes
C9 . C10 . H101 . 120.169 no
C11 . C10 . H101 . 120.169 no
C10 . C11 . C12 . 120.9(4) yes
C10 . C11 . H111 . 119.525 no
C12 . C11 . H111 . 119.525 no
C11 . C12 . C13 . 119.7(4) yes
C11 . C12 . H121 . 120.156 no
C13 . C12 . H121 . 120.156 no
C12 . C13 . C14 . 119.6(4) yes
C12 . C13 . H131 . 120.208 no
C14 . C13 . H131 . 120.209 no
C9 . C14 . C13 . 121.1(4) yes
C9 . C14 . H141 . 119.433 no
C13 . C14 . H141 . 119.432 no
P1 . C15 . C16 . 118.6(3) yes
P1 . C15 . C20 . 122.0(3) yes
C16 . C15 . C20 . 119.4(3) yes
C15 . C16 . C17 . 120.3(4) yes
C15 . C16 . H161 . 119.847 no
C17 . C16 . H161 . 119.848 no
C16 . C17 . C18 . 120.0(4) yes
C16 . C17 . H171 . 120.017 no
C18 . C17 . H171 . 120.017 no
C17 . C18 . C19 . 119.9(4) yes
C17 . C18 . H181 . 120.038 no
C19 . C18 . H181 . 120.037 no
C18 . C19 . C20 . 120.1(4) yes
C18 . C19 . H191 . 119.964 no
C20 . C19 . H191 . 119.964 no
C15 . C20 . C19 . 120.4(4) yes
C15 . C20 . H201 . 119.819 no
C19 . C20 . H201 . 119.819 no
Ta1 . C21 . C22 . 75.6(2) yes
Ta1 . C21 . C25 . 71.4(2) yes
C22 . C21 . C25 . 108.5(3) yes
Ta1 . C21 . C26 . 124.9(3) yes
C22 . C21 . C26 . 124.2(4) yes
C25 . C21 . C26 . 126.9(5) yes
C21 . C22 . C23 . 107.8(4) yes
C21 . C22 . C27 . 126.8(4) yes
C23 . C22 . C27 . 125.0(4) yes
C22 . C23 . C24 . 108.5(3) yes
C22 . C23 . C28 . 125.4(4) yes
C24 . C23 . C28 . 125.5(4) yes
Ta1 . C24 . C23 . 75.8(2) yes
Ta1 . C24 . C25 . 73.0(2) yes
C23 . C24 . C25 . 107.8(3) yes
Ta1 . C24 . C29 . 121.5(3) yes
C23 . C24 . C29 . 125.3(4) yes
C25 . C24 . C29 . 126.7(4) yes
Ta1 . C25 . C21 . 75.3(2) yes
Ta1 . C25 . C24 . 72.9(2) yes
C21 . C25 . C24 . 107.5(3) yes
Ta1 . C25 . C30 . 122.2(3) yes
C21 . C25 . C30 . 126.2(4) yes
C24 . C25 . C30 . 126.1(4) yes
C21 . C26 . H261 . 109.467 no
C21 . C26 . H262 . 109.468 no
H261 . C26 . H262 . 109.475 no
C21 . C26 . H263 . 109.467 no
H261 . C26 . H263 . 109.475 no
H262 . C26 . H263 . 109.476 no
C22 . C27 . H271 . 109.467 no
C22 . C27 . H272 . 109.466 no
H271 . C27 . H272 . 109.476 no
C22 . C27 . H273 . 109.466 no
H271 . C27 . H273 . 109.476 no
H272 . C27 . H273 . 109.476 no
C24 . C29 . H291 . 109.467 no
C24 . C29 . H292 . 109.467 no
H291 . C29 . H292 . 109.475 no
C24 . C29 . H293 . 109.467 no
H291 . C29 . H293 . 109.476 no
H292 . C29 . H293 . 109.476 no
C23 . C28 . H281 . 109.468 no
C23 . C28 . H282 . 109.466 no
H281 . C28 . H282 . 109.480 no
C23 . C28 . H283 . 109.464 no
H281 . C28 . H283 . 109.476 no
H282 . C28 . H283 . 109.474 no
C25 . C30 . H301 . 109.468 no
C25 . C30 . H302 . 109.466 no
H301 . C30 . H302 . 109.477 no
C25 . C30 . H303 . 109.465 no
H301 . C30 . H303 . 109.477 no
H302 . C30 . H303 . 109.474 no

loop_
_geom_bond_atom_site_label_1
_geom_bond_site_symmetry_1
_geom_bond_atom_site_label_2
_geom_bond_site_symmetry_2
_geom_bond_distance
_geom_bond_publ_flag
Ta1 . Cl1 . 2.4209(8) yes
Ta1 . Cl2 . 2.3873(9) yes
Ta1 . Cl3 . 2.3934(8) yes
Ta1 . O1 . 2.024(2) yes
Ta1 . P1 . 2.6596(9) yes
Ta1 . C21 . 2.488(4) yes
Ta1 . C24 . 2.437(4) yes
Ta1 . C25 . 2.437(4) yes
O1 . C2 . 1.342(4) yes
P1 . C1 . 1.773(4) yes
P1 . C9 . 1.831(4) yes
P1 . C15 . 1.818(3) yes
C1 . C2 . 1.349(5) yes
C1 . H11 . 1.000 no
C2 . C3 . 1.493(5) yes
C3 . C4 . 1.388(5) yes
C3 . C8 . 1.391(6) yes
C4 . C5 . 1.386(6) yes
C4 . H41 . 1.000 no
C5 . C6 . 1.368(8) yes
C5 . H51 . 1.000 no
C6 . C7 . 1.382(8) yes
C6 . H61 . 1.000 no
C7 . C8 . 1.393(6) yes
C7 . H71 . 1.000 no
C8 . H81 . 1.000 no
C9 . C10 . 1.395(5) yes
C9 . C14 . 1.396(6) yes
C10 . C11 . 1.392(6) yes
C10 . H101 . 1.000 no
C11 . C12 . 1.386(7) yes
C11 . H111 . 1.000 no
C12 . C13 . 1.388(7) yes
C12 . H121 . 1.000 no
C13 . C14 . 1.388(6) yes
C13 . H131 . 1.000 no
C14 . H141 . 1.000 no
C15 . C16 . 1.393(5) yes
C15 . C20 . 1.389(5) yes
C16 . C17 . 1.390(6) yes
C16 . H161 . 1.000 no
C17 . C18 . 1.389(6) yes
C17 . H171 . 1.000 no
C18 . C19 . 1.386(6) yes
C18 . H181 . 1.000 no
C19 . C20 . 1.390(5) yes
C19 . H191 . 1.000 no
C20 . H201 . 1.000 no
C21 . C22 . 1.415(6) yes
C21 . C25 . 1.414(6) yes
C21 . C26 . 1.499(6) yes
C22 . C23 . 1.412(6) yes
C22 . C27 . 1.500(6) yes
C23 . C24 . 1.412(5) yes
C23 . C28 . 1.494(5) yes
C24 . C25 . 1.428(5) yes
C24 . C29 . 1.497(6) yes
C25 . C30 . 1.503(6) yes
C26 . H261 . 1.000 no
C26 . H262 . 1.000 no
C26 . H263 . 1.000 no
C27 . H271 . 1.000 no
C27 . H272 . 1.000 no
C27 . H273 . 1.000 no
C29 . H291 . 1.000 no
C29 . H292 . 1.000 no
C29 . H293 . 1.000 no
C28 . H281 . 1.000 no
C28 . H282 . 1.000 no
C28 . H283 . 1.000 no
C30 . H301 . 1.000 no
C30 . H302 . 1.000 no
C30 . H303 . 1.000 no
